data_7124383
loop_
_publ_author_name
'Liao, Chwen-Haw'
'Fan, Kun'
'Bao, Song-Song'
'Fan, Hao'
'Wang, Xizhang'
'Hu, Zheng'
'Kurmoo, Mohamedally'
'Zheng, Li-Min'

_publ_section_title
;
 From a layered iridium(III)-cobalt(II) organophosphonate to an efficient
 oxygen-evolution-reaction electrocatalyst
;
_journal_name_full 'Chemical Communications'
_journal_paper_doi 10.1039/C9CC06164A
_journal_year 2019
_chemical_formula_moiety 'C24.33 H15.33 Co0.67 Ir0.67 N2 O5 P0.33, 0.056(H6 O6), 0.667(H)'
_chemical_formula_sum 'C24.33 H16.33 Co0.67 Ir0.67 N2 O5.33 P0.33'
_chemical_formula_weight 599.80
_space_group_crystal_system hexagonal
_space_group_IT_number 176
_space_group_name_Hall '-P 6c'
_space_group_name_H-M_alt 'P 63/m'
_symmetry_space_group_name_Hall '-P 6c'
_symmetry_space_group_name_H-M 'P 63/m'
_atom_sites_solution_hydrogens mixed
_audit_creation_method SHELXL-2013
_audit_update_record
;
2019-08-08 deposited with the CCDC.    2019-10-24 downloaded from the CCDC.
;
_cell_angle_alpha 90
_cell_angle_beta 90
_cell_angle_gamma 120
_cell_formula_units_Z 6
_cell_length_a 14.1114(19)
_cell_length_b 14.1114(19)
_cell_length_c 31.276(4)
_cell_measurement_reflns_used 9417
_cell_measurement_temperature 123(2)
_cell_measurement_theta_max 26.595
_cell_measurement_theta_min 2.578
_cell_volume 5393.6(12)
_computing_cell_refinement SMART
_computing_data_collection 'SMART (Bruker, 2000)'
_computing_data_reduction 'SAINT (Bruker, 2000)'
_computing_molecular_graphics SHELXTL
_computing_publication_material SHELXTL
_computing_structure_refinement 'SHELXL-2013 (Sheldrick, 2013)'
_computing_structure_solution 'SHELXTL (Bruker, 2000)'
_diffrn_ambient_temperature 123(2)
_diffrn_measured_fraction_theta_full 0.998
_diffrn_measured_fraction_theta_max 0.998
_diffrn_measurement_device_type 'Bruker APEX II'
_diffrn_radiation_type MoK\a
_diffrn_radiation_wavelength 0.71073
_diffrn_reflns_av_R_equivalents 0.0515
_diffrn_reflns_av_unetI/netI 0.0285
_diffrn_reflns_Laue_measured_fraction_full 0.998
_diffrn_reflns_Laue_measured_fraction_max 0.998
_diffrn_reflns_limit_h_max 17
_diffrn_reflns_limit_h_min -18
_diffrn_reflns_limit_k_max 18
_diffrn_reflns_limit_k_min -16
_diffrn_reflns_limit_l_max 29
_diffrn_reflns_limit_l_min -40
_diffrn_reflns_number 37201
_diffrn_reflns_point_group_measured_fraction_full 0.998
_diffrn_reflns_point_group_measured_fraction_max 0.998
_diffrn_reflns_theta_full 25.242
_diffrn_reflns_theta_max 27.546
_diffrn_reflns_theta_min 1.666
_exptl_absorpt_coefficient_mu 2.823
_exptl_absorpt_correction_T_max 0.765
_exptl_absorpt_correction_T_min 0.600
_exptl_absorpt_correction_type multi-scan
_exptl_absorpt_process_details 'SADABS(Bruker, 2000)'
_exptl_crystal_colour 'red brown'
_exptl_crystal_density_diffrn 1.108
_exptl_crystal_description block
_exptl_crystal_F_000 1760
_exptl_crystal_size_max 0.200
_exptl_crystal_size_mid 0.200
_exptl_crystal_size_min 0.100
_refine_diff_density_max 2.089
_refine_diff_density_min -1.550
_refine_diff_density_rms 0.135
_refine_ls_extinction_method none
_refine_ls_goodness_of_fit_ref 1.004
_refine_ls_hydrogen_treatment constr
_refine_ls_matrix_type full
_refine_ls_number_parameters 172
_refine_ls_number_reflns 4244
_refine_ls_number_restraints 55
_refine_ls_restrained_S_all 1.018
_refine_ls_R_factor_all 0.0582
_refine_ls_R_factor_gt 0.0474
_refine_ls_shift/su_max 0.001
_refine_ls_shift/su_mean 0.000
_refine_ls_structure_factor_coef Fsqd
_refine_ls_weighting_details 'w=1/[\s^2^(Fo^2^)+(0.0909P)^2^+21.1667P] where P=(Fo^2^+2Fc^2^)/3'
_refine_ls_weighting_scheme calc
_refine_ls_wR_factor_gt 0.1406
_refine_ls_wR_factor_ref 0.1510
_reflns_Friedel_coverage 0.000
_reflns_number_gt 3495
_reflns_number_total 4244
_reflns_threshold_expression 'I > 2\s(I)'
_cod_data_source_file c9cc06164a2.cif
_cod_data_source_block 1_sq
_cod_original_cell_volume 5393.6(16)
_cod_database_code 7124383
_shelx_space_group_comment
;
The symmetry employed for this shelxl refinement is uniquely defined
by the following loop, which should always be used as a source of
symmetry information in preference to the above space-group names.
They are only intended as comments.
;
_shelx_estimated_absorpt_t_min 0.602
_shelx_estimated_absorpt_t_max 0.765
_platon_squeeze_void_probe_radius 1.20
_shelxl_version_number 2013-4

loop_
_space_group_symop_operation_xyz
'x, y, z'
'-y, x-y, z'
'-x+y, -x, z'
'-x, -y, z+1/2'
'y, -x+y, z+1/2'
'x-y, x, z+1/2'
'-x, -y, -z'
'y, -x+y, -z'
'x-y, x, -z'
'x, y, -z-1/2'
'-y, x-y, -z-1/2'
'-x+y, -x, -z-1/2'

loop_
_atom_site_label
_atom_site_type_symbol
_atom_site_fract_x
_atom_site_fract_y
_atom_site_fract_z
_atom_site_U_iso_or_equiv
_atom_site_adp_type
_atom_site_occupancy
_atom_site_site_symmetry_order
_atom_site_calc_flag
_atom_site_refinement_flags_posn
_atom_site_refinement_flags_adp
_atom_site_refinement_flags_occupancy
Ir1 Ir 0.3333 -0.3333 0.46534(2) 0.02859(14) Uani 1 3 d S T P
Co1 Co 0.6667 0.3333 0.34997(4) 0.0275(3) Uani 1 3 d S T P
P1 P 0.6130(5) 0.3396(6) 0.2500 0.0399(13) Uani 0.3333 2 d DS TU P
C1 C 0.4221(4) -0.1973(4) 0.43037(16) 0.0271(10) Uani 1 1 d . . .
C2 C 0.4900(4) -0.1821(4) 0.39508(19) 0.0357(12) Uani 1 1 d . . .
H2 H 0.5001 -0.2408 0.3862 0.054 Uiso 1 1 calc R U .
C3 C 0.5428(5) -0.0835(5) 0.37278(19) 0.0377(12) Uani 1 1 d . . .
H3 H 0.5887 -0.0758 0.3493 0.057 Uiso 1 1 calc R U .
C4 C 0.5289(4) 0.0038(4) 0.38469(17) 0.0299(10) Uani 1 1 d . . .
C5 C 0.4632(4) -0.0086(4) 0.41972(17) 0.0298(10) Uani 1 1 d . . .
H5 H 0.4531 0.0504 0.4281 0.045 Uiso 1 1 calc R U .
C6 C 0.4122(4) -0.1053(4) 0.44272(16) 0.0294(10) Uani 1 1 d . . .
C7 C 0.3489(4) -0.1196(4) 0.48152(17) 0.0293(10) Uani 1 1 d . . .
C8 C 0.2558(4) -0.2372(5) 0.53819(16) 0.0323(11) Uani 1 1 d . . .
H8 H 0.2295 -0.3063 0.5516 0.048 Uiso 1 1 calc R U .
C9 C 0.2391(5) -0.1594(5) 0.55816(18) 0.0382(12) Uani 1 1 d . . .
H9 H 0.2028 -0.1746 0.5850 0.057 Uiso 1 1 calc R U .
C10 C 0.2758(5) -0.0598(5) 0.53873(18) 0.0394(13) Uani 1 1 d . . .
H10 H 0.2631 -0.0060 0.5514 0.059 Uiso 1 1 calc R U .
C11 C 0.3315(5) -0.0391(5) 0.50036(19) 0.0373(12) Uani 1 1 d . . .
H11 H 0.3581 0.0297 0.4867 0.056 Uiso 1 1 calc R U .
C12 C 0.5899(4) 0.1121(4) 0.36211(19) 0.0359(12) Uani 1 1 d . . .
C13 C 0.4660(9) 0.2595(14) 0.2500 0.040(3) Uani 0.3333 2 d DS TU P
H13A H 0.4426 0.2613 0.2213 0.048 Uiso 0.1667 1 d R U P
H13B H 0.4404 0.2978 0.2676 0.048 Uiso 0.1667 1 d R U P
N1 N 0.3077(3) -0.2189(3) 0.50041(14) 0.0300(9) Uani 1 1 d . . .
O1 O 0.6563(4) 0.1234(4) 0.33375(18) 0.0621(14) Uani 1 1 d . . .
H1A H 0.6689 0.1780 0.3182 0.093 Uiso 0.6667 1 d R U P
O2 O 0.5704(3) 0.1865(3) 0.37426(12) 0.0343(8) Uani 1 1 d . . .
O3 O 0.6667 0.3333 0.2892(2) 0.0635(19) Uani 1 3 d DS TU P
O4 O 0.6644(19) 0.4639(9) 0.2500 0.066(4) Uani 0.3333 2 d DS TU P
O5 O 0.4048(14) 0.1432(14) 0.2647(9) 0.071(5) Uani 0.1667 1 d D U P
H5A H 0.3406 0.1188 0.2737 0.106 Uiso 0.1667 1 calc R U P

loop_
_atom_site_aniso_label
_atom_site_aniso_U_11
_atom_site_aniso_U_22
_atom_site_aniso_U_33
_atom_site_aniso_U_23
_atom_site_aniso_U_13
_atom_site_aniso_U_12
Ir1 0.02733(16) 0.02733(16) 0.0311(2) 0.000 0.000 0.01367(8)
Co1 0.0330(4) 0.0330(4) 0.0166(5) 0.000 0.000 0.0165(2)
P1 0.042(3) 0.060(3) 0.019(2) 0.000 0.000 0.027(3)
C1 0.026(2) 0.028(2) 0.025(2) -0.0005(19) -0.0014(19) 0.011(2)
C2 0.034(3) 0.032(3) 0.042(3) -0.001(2) 0.005(2) 0.017(2)
C3 0.034(3) 0.034(3) 0.039(3) 0.001(2) 0.004(2) 0.012(2)
C4 0.030(2) 0.028(2) 0.031(2) 0.000(2) 0.002(2) 0.014(2)
C5 0.027(2) 0.026(2) 0.035(3) 0.000(2) -0.001(2) 0.012(2)
C6 0.027(2) 0.031(2) 0.030(3) -0.006(2) -0.005(2) 0.014(2)
C7 0.024(2) 0.030(2) 0.034(3) -0.002(2) 0.001(2) 0.013(2)
C8 0.029(3) 0.037(3) 0.028(3) 0.001(2) 0.000(2) 0.014(2)
C9 0.036(3) 0.046(3) 0.032(3) -0.003(2) -0.002(2) 0.020(3)
C10 0.040(3) 0.045(3) 0.037(3) -0.010(2) 0.000(2) 0.024(3)
C11 0.039(3) 0.037(3) 0.039(3) -0.003(2) 0.003(2) 0.021(2)
C12 0.033(3) 0.027(3) 0.038(3) 0.000(2) 0.001(2) 0.007(2)
C13 0.042(4) 0.048(5) 0.032(5) 0.000 0.000 0.025(3)
N1 0.028(2) 0.032(2) 0.031(2) -0.0015(18) 0.0025(18) 0.0154(18)
O1 0.068(3) 0.038(2) 0.078(3) 0.020(2) 0.042(3) 0.025(2)
O2 0.039(2) 0.0273(18) 0.033(2) 0.0020(15) -0.0013(16) 0.0142(16)
O3 0.077(3) 0.077(3) 0.036(3) 0.000 0.000 0.0387(13)
O4 0.067(8) 0.067(5) 0.050(8) 0.000 0.000 0.021(6)
O5 0.070(6) 0.070(6) 0.064(6) -0.001(4) -0.001(4) 0.029(4)

loop_
_atom_type_symbol
_atom_type_description
_atom_type_scat_dispersion_real
_atom_type_scat_dispersion_imag
_atom_type_scat_source
C C 0.0033 0.0016 'International Tables Vol C Tables 4.2.6.8 and 6.1.1.4'
N N 0.0061 0.0033 'International Tables Vol C Tables 4.2.6.8 and 6.1.1.4'
O O 0.0106 0.0060 'International Tables Vol C Tables 4.2.6.8 and 6.1.1.4'
P P 0.1023 0.0942 'International Tables Vol C Tables 4.2.6.8 and 6.1.1.4'
Co Co 0.3494 0.9721 'International Tables Vol C Tables 4.2.6.8 and 6.1.1.4'
Ir Ir -1.4442 7.9887 'International Tables Vol C Tables 4.2.6.8 and 6.1.1.4'
H H 0.0000 0.0000 'International Tables Vol C Tables 4.2.6.8 and 6.1.1.4'

loop_
_geom_angle_atom_site_label_1
_geom_angle_atom_site_label_2
_geom_angle_atom_site_label_3
_geom_angle
_geom_angle_site_symmetry_1
_geom_angle_site_symmetry_3
C1 Ir1 C1 93.23(19) . 2_545
C1 Ir1 C1 93.23(19) . 3_655
C1 Ir1 C1 93.23(19) 2_545 3_655
C1 Ir1 N1 79.45(19) . .
C1 Ir1 N1 92.08(18) 2_545 .
C1 Ir1 N1 171.20(18) 3_655 .
C1 Ir1 N1 171.20(18) . 2_545
C1 Ir1 N1 79.46(19) 2_545 2_545
C1 Ir1 N1 92.08(18) 3_655 2_545
N1 Ir1 N1 95.80(16) . 2_545
C1 Ir1 N1 92.08(18) . 3_655
C1 Ir1 N1 171.20(18) 2_545 3_655
C1 Ir1 N1 79.46(19) 3_655 3_655
N1 Ir1 N1 95.80(16) . 3_655
N1 Ir1 N1 95.80(16) 2_545 3_655
O3 Co1 O2 112.62(11) . .
O3 Co1 O2 112.62(11) . 2_655
O2 Co1 O2 106.15(13) . 2_655
O3 Co1 O2 112.62(11) . 3_665
O2 Co1 O2 106.15(13) . 3_665
O2 Co1 O2 106.15(13) 2_655 3_665
P1 P1 P1 60.0 3_665 2_655
P1 P1 O3 61.6(2) 3_665 .
P1 P1 O3 61.6(2) 2_655 .
P1 P1 O3 61.6(2) 3_665 10_556
P1 P1 O3 61.6(2) 2_655 10_556
O3 P1 O3 113.4(6) . 10_556
P1 P1 O4 71.1(11) 3_665 .
P1 P1 O4 131.1(11) 2_655 .
O3 P1 O4 96.1(6) . .
O3 P1 O4 96.1(6) 10_556 .
P1 P1 O4 118.1(7) 3_665 2_655
P1 P1 O4 58.1(7) 2_655 2_655
O3 P1 O4 88.9(4) . 2_655
O3 P1 O4 88.9(4) 10_556 2_655
O4 P1 O4 170.8(7) . 2_655
P1 P1 C13 171.6(9) 3_665 .
P1 P1 C13 111.6(9) 2_655 .
O3 P1 C13 115.5(4) . .
O3 P1 C13 115.5(4) 10_556 .
O4 P1 C13 117.3(12) . .
O4 P1 C13 53.5(9) 2_655 .
C2 C1 C6 116.3(5) . .
C2 C1 Ir1 128.6(4) . .
C6 C1 Ir1 115.1(4) . .
C3 C2 C1 121.9(5) . .
C3 C2 H2 119.1 . .
C1 C2 H2 119.1 . .
C4 C3 C2 120.6(5) . .
C4 C3 H3 119.7 . .
C2 C3 H3 119.7 . .
C5 C4 C3 118.7(5) . .
C5 C4 C12 120.4(5) . .
C3 C4 C12 120.8(5) . .
C6 C5 C4 121.3(5) . .
C6 C5 H5 119.3 . .
C4 C5 H5 119.3 . .
C5 C6 C1 121.1(5) . .
C5 C6 C7 123.3(5) . .
C1 C6 C7 115.6(5) . .
N1 C7 C11 119.7(5) . .
N1 C7 C6 114.9(4) . .
C11 C7 C6 125.4(5) . .
N1 C8 C9 122.5(5) . .
N1 C8 H8 118.8 . .
C9 C8 H8 118.8 . .
C10 C9 C8 119.1(5) . .
C10 C9 H9 120.4 . .
C8 C9 H9 120.4 . .
C9 C10 C11 118.9(6) . .
C9 C10 H10 120.5 . .
C11 C10 H10 120.5 . .
C10 C11 C7 120.2(5) . .
C10 C11 H11 119.9 . .
C7 C11 H11 119.9 . .
O1 C12 O2 124.7(5) . .
O1 C12 C4 118.6(5) . .
O2 C12 C4 116.7(5) . .
O5 C13 O5 36(2) . 10_556
O5 C13 O4 65.9(11) . 2_655
O5 C13 O4 65.9(11) 10_556 2_655
O5 C13 P1 122.8(10) . .
O5 C13 P1 122.8(10) 10_556 .
O4 C13 P1 60.1(8) 2_655 .
O5 C13 H13A 107.4 . .
O5 C13 H13A 74.0 10_556 .
O4 C13 H13A 109.2 2_655 .
P1 C13 H13A 106.7 . .
O5 C13 H13B 105.6 . .
O5 C13 H13B 128.4 10_556 .
O4 C13 H13B 144.0 2_655 .
P1 C13 H13B 106.7 . .
H13A C13 H13B 106.6 . .
C8 N1 C7 119.4(5) . .
C8 N1 Ir1 126.2(4) . .
C7 N1 Ir1 114.4(3) . .
C12 O1 H1A 109.1 . .
C12 O2 Co1 115.7(3) . .
P1 O3 P1 56.8(5) 2_655 3_665
P1 O3 P1 56.8(5) 2_655 .
P1 O3 P1 56.8(5) 3_665 .
P1 O3 Co1 146.7(3) 2_655 .
P1 O3 Co1 146.7(3) 3_665 .
P1 O3 Co1 146.7(3) . .
P1 O4 C13 117.2(16) . 3_665
P1 O4 O5 161.3(13) . 3_665
C13 O4 O5 54.6(8) 3_665 3_665
P1 O4 O5 161.3(13) . 12_666
C13 O4 O5 54.6(8) 3_665 12_666
O5 O4 O5 32(2) 3_665 12_666
P1 O4 P1 50.8(7) . 3_665
C13 O4 P1 66.3(11) 3_665 3_665
O5 O4 P1 118.1(16) 3_665 3_665
O5 O4 P1 118.1(16) 12_666 3_665
O5 O5 C13 72.0(12) 10_556 .
O5 O5 O4 74.0(10) 10_556 2_655
C13 O5 O4 59.5(11) . 2_655
O5 O5 H5A 109.5 10_556 .
C13 O5 H5A 117.8 . .
O4 O5 H5A 175.0 2_655 .

loop_
_geom_bond_atom_site_label_1
_geom_bond_atom_site_label_2
_geom_bond_distance
_geom_bond_site_symmetry_2
Ir1 C1 2.011(5) .
Ir1 C1 2.011(5) 2_545
Ir1 C1 2.011(5) 3_655
Ir1 N1 2.126(4) .
Ir1 N1 2.127(4) 2_545
Ir1 N1 2.127(4) 3_655
Co1 O3 1.901(7) .
Co1 O2 1.975(4) .
Co1 O2 1.975(4) 2_655
Co1 O2 1.975(4) 3_665
P1 P1 1.394(11) 3_665
P1 P1 1.394(11) 2_655
P1 O3 1.466(6) .
P1 O3 1.466(6) 10_556
P1 O4 1.527(10) .
P1 O4 1.70(2) 2_655
P1 C13 1.798(9) .
C1 C2 1.406(7) .
C1 C6 1.426(7) .
C2 C3 1.394(8) .
C2 H2 0.9500 .
C3 C4 1.391(8) .
C3 H3 0.9500 .
C4 C5 1.389(7) .
C4 C12 1.503(7) .
C5 C6 1.384(7) .
C5 H5 0.9500 .
C6 C7 1.460(7) .
C7 N1 1.356(7) .
C7 C11 1.405(7) .
C8 N1 1.346(7) .
C8 C9 1.382(8) .
C8 H8 0.9500 .
C9 C10 1.373(9) .
C9 H9 0.9500 .
C10 C11 1.384(8) .
C10 H10 0.9500 .
C11 H11 0.9500 .
C12 O1 1.241(7) .
C12 O2 1.270(7) .
C13 O5 1.495(10) .
C13 O5 1.495(10) 10_556
C13 O4 1.58(3) 2_655
C13 H13A 0.9601 .
C13 H13B 0.9600 .
O1 H1A 0.8501 .
O3 P1 1.466(6) 2_655
O3 P1 1.466(6) 3_665
O4 C13 1.58(3) 3_665
O4 O5 1.67(2) 3_665
O4 O5 1.67(2) 12_666
O4 P1 1.70(2) 3_665
O5 O5 0.92(6) 10_556
O5 O4 1.67(2) 2_655
O5 H5A 0.8400 .

loop_
_geom_hbond_atom_site_label_D
_geom_hbond_atom_site_label_H
_geom_hbond_atom_site_label_A
_geom_hbond_distance_DH
_geom_hbond_distance_HA
_geom_hbond_distance_DA
_geom_hbond_angle_DHA
_geom_hbond_site_symmetry_A
O1 H1A O3 0.85 2.39 3.210(6) 162.9 .
C13 H13B O1 0.96 2.15 2.873(9) 131.5 3_665
C13 H13A O1 0.96 2.01 2.873(9) 148.6 12_666
C8 H8 O2 0.95 2.50 3.273(7) 138.0 8_556

loop_
_geom_torsion_atom_site_label_1
_geom_torsion_atom_site_label_2
_geom_torsion_atom_site_label_3
_geom_torsion_atom_site_label_4
_geom_torsion
_geom_torsion_site_symmetry_1
_geom_torsion_site_symmetry_4
C6 C1 C2 C3 -1.4(8) . .
Ir1 C1 C2 C3 177.1(4) . .
C1 C2 C3 C4 -0.6(9) . .
C2 C3 C4 C5 1.3(8) . .
C2 C3 C4 C12 177.0(5) . .
C3 C4 C5 C6 0.1(8) . .
C12 C4 C5 C6 -175.6(5) . .
C4 C5 C6 C1 -2.3(8) . .
C4 C5 C6 C7 175.5(5) . .
C2 C1 C6 C5 2.8(7) . .
Ir1 C1 C6 C5 -175.9(4) . .
C2 C1 C6 C7 -175.1(5) . .
Ir1 C1 C6 C7 6.3(6) . .
C5 C6 C7 N1 -178.1(5) . .
C1 C6 C7 N1 -0.2(7) . .
C5 C6 C7 C11 0.0(8) . .
C1 C6 C7 C11 177.8(5) . .
N1 C8 C9 C10 0.7(9) . .
C8 C9 C10 C11 -2.1(9) . .
C9 C10 C11 C7 0.8(9) . .
N1 C7 C11 C10 2.1(8) . .
C6 C7 C11 C10 -175.8(5) . .
C5 C4 C12 O1 172.8(6) . .
C3 C4 C12 O1 -2.9(9) . .
C5 C4 C12 O2 -6.0(8) . .
C3 C4 C12 O2 178.3(5) . .
P1 P1 C13 O5 21.5(14) 2_655 .
O3 P1 C13 O5 -46.3(16) . .
O3 P1 C13 O5 89.3(14) 10_556 .
O4 P1 C13 O5 -158.5(14) . .
O4 P1 C13 O5 21.5(14) 2_655 .
P1 P1 C13 O5 -21.5(14) 2_655 10_556
O3 P1 C13 O5 -89.3(14) . 10_556
O3 P1 C13 O5 46.3(16) 10_556 10_556
O4 P1 C13 O5 158.5(14) . 10_556
O4 P1 C13 O5 -21.5(14) 2_655 10_556
P1 P1 C13 O4 0.0 2_655 2_655
O3 P1 C13 O4 -67.8(5) . 2_655
O3 P1 C13 O4 67.8(5) 10_556 2_655
O4 P1 C13 O4 180.0 . 2_655
C9 C8 N1 C7 2.2(8) . .
C9 C8 N1 Ir1 -177.6(4) . .
C11 C7 N1 C8 -3.5(7) . .
C6 C7 N1 C8 174.6(5) . .
C11 C7 N1 Ir1 176.3(4) . .
C6 C7 N1 Ir1 -5.6(6) . .
O1 C12 O2 Co1 -7.2(8) . .
C4 C12 O2 Co1 171.5(4) . .
P1 P1 O3 P1 -69.27(18) 3_665 2_655
O3 P1 O3 P1 -34.64(9) 10_556 2_655
O4 P1 O3 P1 -134.0(9) . 2_655
O4 P1 O3 P1 53.8(6) 2_655 2_655
C13 P1 O3 P1 101.9(9) . 2_655
P1 P1 O3 P1 69.27(18) 2_655 3_665
O3 P1 O3 P1 34.64(9) 10_556 3_665
O4 P1 O3 P1 -64.7(10) . 3_665
O4 P1 O3 P1 123.0(6) 2_655 3_665
C13 P1 O3 P1 171.2(9) . 3_665
P1 P1 O3 Co1 145.36(9) 3_665 .
P1 P1 O3 Co1 -145.36(9) 2_655 .
O3 P1 O3 Co1 179.999(2) 10_556 .
O4 P1 O3 Co1 80.7(9) . .
O4 P1 O3 Co1 -91.6(6) 2_655 .
C13 P1 O3 Co1 -43.5(9) . .
P1 P1 O4 C13 0.0 3_665 3_665
P1 P1 O4 C13 0.0 2_655 3_665
O3 P1 O4 C13 57.2(3) . 3_665
O3 P1 O4 C13 -57.2(3) 10_556 3_665
C13 P1 O4 C13 180.0 . 3_665
P1 P1 O4 O5 -59(5) 3_665 3_665
P1 P1 O4 O5 -59(5) 2_655 3_665
O3 P1 O4 O5 -2(6) . 3_665
O3 P1 O4 O5 -116(5) 10_556 3_665
C13 P1 O4 O5 121(5) . 3_665
P1 P1 O4 O5 59(5) 3_665 12_666
P1 P1 O4 O5 59(5) 2_655 12_666
O3 P1 O4 O5 116(5) . 12_666
O3 P1 O4 O5 2(6) 10_556 12_666
C13 P1 O4 O5 -121(5) . 12_666
P1 P1 O4 P1 0.0 2_655 3_665
O3 P1 O4 P1 57.2(3) . 3_665
O3 P1 O4 P1 -57.2(3) 10_556 3_665
C13 P1 O4 P1 180.0 . 3_665
O4 C13 O5 O5 -81.7(6) 2_655 10_556
P1 C13 O5 O5 -102.1(10) . 10_556
O5 C13 O5 O4 81.7(6) 10_556 2_655
P1 C13 O5 O4 -20.4(13) . 2_655

loop_
_platon_squeeze_void_nr
_platon_squeeze_void_average_x
_platon_squeeze_void_average_y
_platon_squeeze_void_average_z
_platon_squeeze_void_volume
_platon_squeeze_void_count_electrons
_platon_squeeze_void_content
1 -0.010 -0.004 -0.001 2485 336 ' '
